data_8104560
loop_
_publ_author_name
'Liu, Xin-Ting'
'Nie, Xu-Liang'
'Chen, Shi-Shun'
'Wu, Su-Qin'
'Xiong, Wan-Ming'

_publ_section_title
;
 Crystal structure of
 1,1&#x2032;-(methane-1,1-diyl)bis(3-propyl-1H-imidazol-3-ium)
 bis(hexafluoridophosphate), C13H22F12N4P2
;
_journal_issue 6
_journal_name_full 'Zeitschrift f\"ur Kristallographie - New Crystal Structures'
_journal_page_first 1179
_journal_page_last 1182
_journal_paper_doi 10.1515/ncrs-2021-0269
_journal_volume 236
_journal_year 2021
_chemical_formula_moiety 'C13 H22 F12 N4 P2'
_chemical_formula_sum 'C13 H22 F12 N4 P2'
_chemical_formula_weight 524.28
_space_group_crystal_system monoclinic
_space_group_IT_number 14
_space_group_name_Hall '-P 2ybc'
_space_group_name_H-M_alt 'P 1 21/c 1'
_atom_sites_solution_hydrogens mixed
_cell_angle_alpha 90
_cell_angle_beta 116.2710(10)
_cell_angle_gamma 90
_cell_formula_units_Z 8
_cell_length_a 25.252(3)
_cell_length_b 8.3297(9)
_cell_length_c 23.268(2)
_cell_measurement_reflns_used 5368
_cell_measurement_temperature 298(2)
_cell_measurement_theta_max 24.2
_cell_measurement_theta_min 2.35
_cell_volume 4388.7(8)
_computing_cell_refinement 'APEX2, SAINT and SADABS [1]'
_computing_data_collection 'APEX2, SAINT and SADABS [1]'
_computing_data_reduction 'APEX2, SAINT and SADABS [1]'
_computing_molecular_graphics 'Diamond 4.0 [4]'
_computing_publication_material 'SHELXL-2014/7 (Sheldrick, 2014) [2,3]'
_computing_structure_refinement 'SHELXL-2014/7 (Sheldrick, 2014) [2,3]'
_computing_structure_solution 'SHELXL-2014/7 (Sheldrick, 2014) [2,3]'
_diffrn_ambient_temperature 298(2)
_diffrn_measured_fraction_theta_full 0.999
_diffrn_measured_fraction_theta_max 0.999
_diffrn_measurement_device_type 'Bruker APEXII CCD area-detector'
_diffrn_measurement_method '\f and \w'
_diffrn_radiation_type MoK\a
_diffrn_radiation_wavelength 0.71073
_diffrn_reflns_av_R_equivalents 0.0420
_diffrn_reflns_av_unetI/netI 0.0347
_diffrn_reflns_Laue_measured_fraction_full 0.999
_diffrn_reflns_Laue_measured_fraction_max 0.999
_diffrn_reflns_limit_h_max 30
_diffrn_reflns_limit_h_min -26
_diffrn_reflns_limit_k_max 9
_diffrn_reflns_limit_k_min -9
_diffrn_reflns_limit_l_max 27
_diffrn_reflns_limit_l_min -27
_diffrn_reflns_number 31566
_diffrn_reflns_point_group_measured_fraction_full 0.999
_diffrn_reflns_point_group_measured_fraction_max 0.999
_diffrn_reflns_theta_full 24.998
_diffrn_reflns_theta_max 24.998
_diffrn_reflns_theta_min 2.485
_exptl_absorpt_coefficient_mu 0.306
_exptl_crystal_colour colourless
_exptl_crystal_density_diffrn 1.587
_exptl_crystal_description block
_exptl_crystal_F_000 2128
_exptl_crystal_size_max 0.210
_exptl_crystal_size_mid 0.130
_exptl_crystal_size_min 0.110
_refine_diff_density_max 0.459
_refine_diff_density_min -0.333
_refine_diff_density_rms 0.054
_refine_ls_abs_structure_details
;
 Flack x determined using 1462 quotients [(I+)-(I-)]/[(I+)+(I-)]
 (Parsons, Flack and Wagner, Acta Crystallogr. B69 (2013) 249-259).
;
_refine_ls_extinction_coef 0.0019(4)
_refine_ls_extinction_expression Fc^*^=kFc[1+0.001xFc^2^\l^3^/sin(2\q)]^-1/4^
_refine_ls_extinction_method 'SHELXL-2018/3 (Sheldrick 2018)'
_refine_ls_goodness_of_fit_ref 1.045
_refine_ls_hydrogen_treatment constr
_refine_ls_matrix_type full
_refine_ls_number_parameters 820
_refine_ls_number_reflns 7703
_refine_ls_number_restraints 465
_refine_ls_restrained_S_all 1.140
_refine_ls_R_factor_all 0.1032
_refine_ls_R_factor_gt 0.0661
_refine_ls_shift/su_max 0.019
_refine_ls_shift/su_mean 0.001
_refine_ls_structure_factor_coef Fsqd
_refine_ls_weighting_details 'w=1/[\s^2^(Fo^2^)+(0.1108P)^2^+3.2517P] where P=(Fo^2^+2Fc^2^)/3'
_refine_ls_weighting_scheme calc
_refine_ls_wR_factor_gt 0.1859
_refine_ls_wR_factor_ref 0.2191
_reflns_Friedel_coverage 0.000
_reflns_Friedel_fraction_full .
_reflns_Friedel_fraction_max .
_reflns_number_gt 4784
_reflns_number_total 7703
_reflns_threshold_expression 'I > 2\s(I)'
_cod_data_source_file suppl_j_ncrs-2021-0269_suppl.cif
_cod_data_source_block shelx
_cod_original_sg_symbol_H-M 'P 21/c'
_cod_database_code 8104560
_shelx_space_group_comment
;
The symmetry employed for this shelxl refinement is uniquely defined
by the following loop, which should always be used as a source of
symmetry information in preference to the above space-group names.
They are only intended as comments.
;
_shelx_estimated_absorpt_t_min 0.938
_shelx_estimated_absorpt_t_max 0.967

loop_
_space_group_symop_operation_xyz
'x, y, z'
'-x, y+1/2, -z+1/2'
'-x, -y, -z'
'x, -y-1/2, z-1/2'

loop_
_atom_site_label
_atom_site_type_symbol
_atom_site_fract_x
_atom_site_fract_y
_atom_site_fract_z
_atom_site_U_iso_or_equiv
_atom_site_adp_type
_atom_site_occupancy
_atom_site_site_symmetry_order
_atom_site_calc_flag
_atom_site_refinement_flags_posn
_atom_site_refinement_flags_adp
_atom_site_refinement_flags_occupancy
_atom_site_disorder_assembly
_atom_site_disorder_group
C1 C 1.0233(4) 0.8614(11) 0.9429(4) 0.172(3) Uani 1 1 d D . . . .
H1A H 1.045501 0.832878 0.919980 0.258 Uiso 1 1 calc R U . . .
H1B H 1.048723 0.913759 0.982282 0.258 Uiso 1 1 calc R U . . .
H1C H 0.991781 0.932652 0.917208 0.258 Uiso 1 1 calc R U . . .
C2 C 0.9988(3) 0.7176(10) 0.9569(3) 0.142(3) Uani 1 1 d D . . . .
H2A H 0.962792 0.743509 0.960221 0.170 Uiso 1 1 calc R U . . .
H2B H 1.026756 0.672069 0.997400 0.170 Uiso 1 1 calc R U . . .
C3 C 0.9859(3) 0.5989(8) 0.9038(2) 0.112(2) Uani 1 1 d D . . . .
H3A H 1.021212 0.582425 0.897996 0.135 Uiso 1 1 calc R U . . .
H3B H 0.975015 0.496822 0.915622 0.135 Uiso 1 1 calc R U . . .
C4 C 0.94188(18) 0.6862(5) 0.7902(2) 0.0626(10) Uani 1 1 d . . . . .
H4 H 0.976303 0.680672 0.785052 0.075 Uiso 1 1 calc R U . . .
C5 C 0.8807(2) 0.6746(6) 0.8319(2) 0.0770(13) Uani 1 1 d . . . . .
H5 H 0.865371 0.659753 0.861228 0.092 Uiso 1 1 calc R U . . .
C6 C 0.85070(19) 0.7198(6) 0.7710(2) 0.0739(12) Uani 1 1 d . . . . .
H6 H 0.810482 0.741909 0.749869 0.089 Uiso 1 1 calc R U . . .
C7 C 0.8763(2) 0.7748(5) 0.68021(19) 0.0708(12) Uani 1 1 d . . . . .
H7A H 0.849239 0.865082 0.667383 0.085 Uiso 1 1 calc R U . . .
H7B H 0.912365 0.808277 0.678539 0.085 Uiso 1 1 calc R U . . .
C8 C 0.7930(2) 0.6175(5) 0.6018(2) 0.0656(11) Uani 1 1 d . . . . .
H8 H 0.763104 0.681539 0.602427 0.079 Uiso 1 1 calc R U . . .
C9 C 0.8799(2) 0.5235(6) 0.6226(2) 0.0785(13) Uani 1 1 d . . . . .
H9 H 0.920686 0.511897 0.639862 0.094 Uiso 1 1 calc R U . . .
C10 C 0.8394(2) 0.4272(6) 0.5795(2) 0.0820(13) Uani 1 1 d . . . . .
H10 H 0.846830 0.335211 0.561697 0.098 Uiso 1 1 calc R U . . .
C11 C 0.7272(2) 0.4209(7) 0.5218(2) 0.1019(18) Uani 1 1 d D U . . .
H11A H 0.727840 0.394372 0.481529 0.122 Uiso 1 1 calc R U . . .
H11B H 0.696775 0.501273 0.513176 0.122 Uiso 1 1 calc R U . . .
C12 C 0.7122(4) 0.2729(10) 0.5487(4) 0.169(4) Uani 1 1 d D U . . .
H12A H 0.672004 0.242702 0.520017 0.203 Uiso 1 1 calc R U . . .
H12B H 0.737677 0.186841 0.547722 0.203 Uiso 1 1 calc R U . . .
C13 C 0.7169(4) 0.2807(12) 0.6127(4) 0.200(4) Uani 1 1 d D . . . .
H13A H 0.756553 0.309470 0.642173 0.300 Uiso 1 1 calc R U . . .
H13B H 0.707409 0.177857 0.624235 0.300 Uiso 1 1 calc R U . . .
H13C H 0.689983 0.359941 0.614189 0.300 Uiso 1 1 calc R U . . .
N1 N 0.93778(15) 0.6541(4) 0.84307(16) 0.0663(9) Uani 1 1 d . . . . .
N2 N 0.88943(14) 0.7277(4) 0.74541(14) 0.0544(8) Uani 1 1 d . . . . .
N3 N 0.85003(15) 0.6419(4) 0.63617(15) 0.0575(8) Uani 1 1 d . . . . .
N4 N 0.78511(16) 0.4880(5) 0.56651(15) 0.0681(9) Uani 1 1 d . . . . .
C14 C 0.8230(6) 0.0291(19) 0.8847(7) 0.156(5) Uani 0.533(11) 1 d D U P A 9
H14A H 0.815940 -0.044163 0.912347 0.234 Uiso 0.533(11) 1 calc R U P A 9
H14B H 0.833942 -0.030015 0.856135 0.234 Uiso 0.533(11) 1 calc R U P A 9
H14C H 0.854409 0.101101 0.910005 0.234 Uiso 0.533(11) 1 calc R U P A 9
C15 C 0.7690(6) 0.1219(19) 0.8471(8) 0.135(5) Uani 0.533(11) 1 d D U P A 9
H15A H 0.758140 0.175904 0.877289 0.162 Uiso 0.533(11) 1 calc R U P A 9
H15B H 0.737793 0.045561 0.823736 0.162 Uiso 0.533(11) 1 calc R U P A 9
C14' C 0.7618(7) 0.049(2) 0.8683(9) 0.132(5) Uani 0.467(11) 1 d D U P A 10
H14D H 0.784876 -0.008941 0.907230 0.198 Uiso 0.467(11) 1 calc R U P A 10
H14E H 0.731089 0.107133 0.872862 0.198 Uiso 0.467(11) 1 calc R U P A 10
H14F H 0.744407 -0.026094 0.833470 0.198 Uiso 0.467(11) 1 calc R U P A 10
C15' C 0.8007(6) 0.163(2) 0.8549(9) 0.147(5) Uani 0.467(11) 1 d D U P A 10
H15C H 0.818697 0.237933 0.890389 0.176 Uiso 0.467(11) 1 calc R U P A 10
H15D H 0.832038 0.104481 0.850931 0.176 Uiso 0.467(11) 1 calc R U P A 10
C16 C 0.7684(2) 0.2480(8) 0.7990(3) 0.114(2) Uani 1 1 d D . . . .
H16A H 0.802510 0.317970 0.818184 0.137 Uiso 0.533(11) 1 calc R U P A 9
H16B H 0.768349 0.197276 0.761411 0.137 Uiso 0.533(11) 1 calc R U P A 9
H16C H 0.760498 0.179132 0.762439 0.137 Uiso 0.467(11) 1 d R U P A 10
H16D H 0.796271 0.328141 0.798981 0.137 Uiso 0.467(11) 1 d R U P A 10
C17 C 0.7074(2) 0.4724(6) 0.8079(2) 0.0761(12) Uani 1 1 d . . . . .
H17 H 0.738302 0.527764 0.840028 0.091 Uiso 1 1 calc R U . . .
C18 C 0.6584(2) 0.2953(6) 0.7371(2) 0.0786(13) Uani 1 1 d . . . . .
H18 H 0.649047 0.204864 0.711005 0.094 Uiso 1 1 calc R U . . .
C19 C 0.6205(2) 0.4070(6) 0.7378(2) 0.0828(14) Uani 1 1 d . . . . .
H19 H 0.579942 0.408718 0.712066 0.099 Uiso 1 1 calc R U . . .
C20 C 0.6288(2) 0.6606(6) 0.7985(2) 0.0836(14) Uani 1 1 d . . . . .
H20A H 0.594849 0.698609 0.760711 0.100 Uiso 1 1 calc R U . . .
H20B H 0.658551 0.744262 0.812386 0.100 Uiso 1 1 calc R U . . .
C21 C 0.5565(2) 0.6177(5) 0.8410(2) 0.0699(12) Uani 1 1 d . . . . .
H21 H 0.523151 0.624970 0.801747 0.084 Uiso 1 1 calc R U . . .
C22 C 0.6470(2) 0.6110(6) 0.9134(2) 0.0824(14) Uani 1 1 d . . . . .
H22 H 0.688053 0.612743 0.933480 0.099 Uiso 1 1 calc R U . . .
C23 C 0.6117(2) 0.5916(6) 0.9414(2) 0.0789(13) Uani 1 1 d . . . . .
H23 H 0.623766 0.577504 0.985085 0.095 Uiso 1 1 calc R U . . .
C24 C 0.5021(3) 0.5878(11) 0.9065(3) 0.147(3) Uani 1 1 d D . . . .
H24A H 0.471960 0.643352 0.870088 0.176 Uiso 0.422(10) 1 calc R U P B 12
H24B H 0.490852 0.475423 0.900887 0.176 Uiso 0.422(10) 1 calc R U P B 12
H24C H 0.503016 0.494716 0.931969 0.176 Uiso 0.578(10) 1 d R U P B 11
H24D H 0.467088 0.582012 0.865762 0.176 Uiso 0.578(10) 1 d R U P B 11
C25 C 0.5016(6) 0.7467(15) 0.9406(8) 0.118(4) Uani 0.578(10) 1 d D U P B 11
H25A H 0.536603 0.748307 0.981471 0.141 Uiso 0.578(10) 1 calc R U P B 11
H25B H 0.505408 0.834161 0.915205 0.141 Uiso 0.578(10) 1 calc R U P B 11
C26 C 0.4491(5) 0.7829(15) 0.9534(5) 0.124(4) Uani 0.578(10) 1 d D U P B 11
H26A H 0.454764 0.884628 0.974718 0.186 Uiso 0.578(10) 1 calc R U P B 11
H26B H 0.413888 0.786586 0.913549 0.186 Uiso 0.578(10) 1 calc R U P B 11
H26C H 0.445232 0.700320 0.980134 0.186 Uiso 0.578(10) 1 calc R U P B 11
C25' C 0.4975(9) 0.8161(17) 0.9494(11) 0.109(4) Uani 0.422(10) 1 d D U P B 12
H25C H 0.492556 0.873449 0.982521 0.164 Uiso 0.422(10) 1 calc R U P B 12
H25D H 0.535349 0.841429 0.951369 0.164 Uiso 0.422(10) 1 calc R U P B 12
H25E H 0.466937 0.846860 0.908350 0.164 Uiso 0.422(10) 1 calc R U P B 12
C26' C 0.4938(9) 0.6378(17) 0.9589(8) 0.136(4) Uani 0.422(10) 1 d D U P B 12
H26D H 0.524936 0.600550 0.999226 0.163 Uiso 0.422(10) 1 calc R U P B 12
H26E H 0.455623 0.606052 0.955641 0.163 Uiso 0.422(10) 1 calc R U P B 12
N5 N 0.71300(16) 0.3392(5) 0.78178(17) 0.0711(10) Uani 1 1 d . . . . .
N6 N 0.65214(16) 0.5170(4) 0.78272(16) 0.0646(9) Uani 1 1 d . . . . .
N7 N 0.61133(16) 0.6278(4) 0.84918(15) 0.0615(8) Uani 1 1 d . . . . .
N8 N 0.55593(16) 0.5959(4) 0.89612(17) 0.0695(9) Uani 1 1 d . . . . .
F1 F 0.6093(10) 0.706(3) 0.6353(10) 0.139(6) Uani 0.447(11) 1 d D U P C 3
F2 F 0.7246(7) 0.901(2) 0.6735(8) 0.136(5) Uani 0.447(11) 1 d . U P C 3
F3 F 0.6922(6) 0.8243(18) 0.7305(5) 0.131(4) Uani 0.447(11) 1 d . U P C 3
F4 F 0.6587(8) 0.7785(19) 0.5873(6) 0.145(4) Uani 0.447(11) 1 d D U P C 3
F5 F 0.6405(6) 0.9704(11) 0.6423(9) 0.121(4) Uani 0.447(11) 1 d . U P C 3
F6 F 0.6991(10) 0.638(2) 0.6720(9) 0.129(5) Uani 0.447(11) 1 d . U P C 3
F1' F 0.6114(7) 0.739(2) 0.6580(7) 0.124(4) Uani 0.553(11) 1 d . U P C 4
F2' F 0.7238(5) 0.8658(15) 0.6497(6) 0.104(3) Uani 0.553(11) 1 d . U P C 4
F3' F 0.6642(6) 0.9012(18) 0.7032(6) 0.171(4) Uani 0.553(11) 1 d . U P C 4
F4' F 0.6597(7) 0.6967(15) 0.5914(7) 0.158(4) Uani 0.553(11) 1 d . U P C 4
F5' F 0.6257(4) 0.9306(14) 0.5993(5) 0.120(3) Uani 0.553(11) 1 d . U P C 4
F6' F 0.7047(6) 0.6669(17) 0.6961(6) 0.127(5) Uani 0.553(11) 1 d . U P C 4
P1 P 0.66619(5) 0.80208(14) 0.65239(6) 0.0683(4) Uani 1 1 d . . . . .
F7 F 0.9228(2) 0.1680(6) 0.7031(2) 0.1183(15) Uani 0.824(4) 1 d . U P D 5
F8 F 0.9298(3) 0.2390(8) 0.8382(2) 0.1333(18) Uani 0.824(4) 1 d D U P D 5
F9 F 0.88119(17) 0.3454(4) 0.7441(2) 0.1093(14) Uani 0.824(4) 1 d D U P D 5
F10 F 0.9718(3) 0.0603(8) 0.7968(3) 0.140(2) Uani 0.824(4) 1 d . U P D 5
F11 F 0.9792(2) 0.3228(6) 0.7852(4) 0.131(2) Uani 0.824(4) 1 d . U P D 5
F12 F 0.8731(2) 0.0855(5) 0.7545(3) 0.1161(18) Uani 0.824(4) 1 d . U P D 5
F7' F 0.8755(11) 0.142(3) 0.7191(14) 0.136(7) Uani 0.176(4) 1 d D U P D 6
F8' F 0.9817(11) 0.247(3) 0.8387(11) 0.149(6) Uani 0.176(4) 1 d D U P D 6
F9' F 0.8992(11) 0.316(3) 0.8052(16) 0.124(6) Uani 0.176(4) 1 d D U P D 6
F10' F 0.9640(12) 0.066(4) 0.7629(14) 0.110(6) Uani 0.176(4) 1 d D U P D 6
F11' F 0.9492(12) 0.311(3) 0.7399(14) 0.123(6) Uani 0.176(4) 1 d . U P D 6
F12' F 0.9113(11) 0.071(3) 0.8121(13) 0.120(5) Uani 0.176(4) 1 d . U P D 6
P2 P 0.92685(5) 0.20252(13) 0.77207(7) 0.0711(4) Uani 1 1 d D . . . .
F13 F 0.5595(17) 0.157(6) 0.7765(15) 0.124(7) Uani 0.135(6) 1 d . U P E 7
F14 F 0.5868(17) 0.065(5) 0.9123(14) 0.120(7) Uani 0.135(6) 1 d . U P E 7
F15 F 0.6141(19) 0.242(5) 0.8845(18) 0.116(8) Uani 0.135(6) 1 d . U P E 7
F16 F 0.534(2) -0.027(6) 0.806(2) 0.135(9) Uani 0.135(6) 1 d . U P E 7
F17 F 0.6238(13) 0.015(4) 0.845(2) 0.118(6) Uani 0.135(6) 1 d . U P E 7
F18 F 0.5156(14) 0.196(5) 0.8303(19) 0.126(7) Uani 0.135(6) 1 d . U P E 7
F13' F 0.5807(2) 0.0497(8) 0.7857(2) 0.1219(17) Uani 0.865(6) 1 d . U P E 8
F14' F 0.5630(2) 0.1804(8) 0.9025(2) 0.1348(18) Uani 0.865(6) 1 d . U P E 8
F15' F 0.6276(2) 0.2289(7) 0.8642(2) 0.1068(16) Uani 0.865(6) 1 d . U P E 8
F16' F 0.5171(2) 0.0001(8) 0.8234(3) 0.128(2) Uani 0.865(6) 1 d . U P E 8
F17' F 0.6126(3) -0.0216(5) 0.8882(3) 0.145(2) Uani 0.865(6) 1 d . U P E 8
F18' F 0.5325(3) 0.2504(5) 0.8003(2) 0.132(2) Uani 0.865(6) 1 d . U P E 8
P3 P 0.57248(5) 0.11384(14) 0.84525(5) 0.0674(4) Uani 1 1 d . . . . .
F19 F 0.7961(3) 0.6555(9) 0.9238(3) 0.134(3) Uani 0.654(7) 1 d . U P F 1
F20 F 0.8686(3) 0.4915(14) 1.0575(3) 0.153(3) Uani 0.654(7) 1 d . U P F 1
F21 F 0.8765(4) 0.5108(12) 0.9676(4) 0.149(3) Uani 0.654(7) 1 d . U P F 1
F22 F 0.7891(3) 0.6422(13) 1.0153(5) 0.144(3) Uani 0.654(7) 1 d . U P F 1
F23 F 0.7910(6) 0.4223(15) 0.9654(8) 0.119(4) Uani 0.654(7) 1 d . U P F 1
F24 F 0.8701(6) 0.7226(15) 1.0142(5) 0.164(4) Uani 0.654(7) 1 d . U P F 1
F19A F 0.8416(8) 0.554(2) 0.9355(6) 0.132(4) Uani 0.346(7) 1 d . U P F 2
F20A F 0.8151(8) 0.557(2) 1.0520(6) 0.134(4) Uani 0.346(7) 1 d . U P F 2
F21A F 0.8651(6) 0.4034(14) 1.0163(9) 0.135(4) Uani 0.346(7) 1 d D U P F 2
F22A F 0.7889(6) 0.7081(16) 0.9717(10) 0.144(5) Uani 0.346(7) 1 d . U P F 2
F23A F 0.7746(9) 0.454(4) 0.9575(16) 0.104(5) Uani 0.346(7) 1 d D U P F 2
F24A F 0.8858(8) 0.662(3) 1.0380(10) 0.138(6) Uani 0.346(7) 1 d . U P F 2
P4 P 0.83213(5) 0.56915(16) 0.99287(5) 0.0728(4) Uani 1 1 d . . . . .

loop_
_atom_site_aniso_label
_atom_site_aniso_U_11
_atom_site_aniso_U_22
_atom_site_aniso_U_33
_atom_site_aniso_U_23
_atom_site_aniso_U_13
_atom_site_aniso_U_12
C1 0.180(8) 0.165(8) 0.158(8) -0.005(6) 0.062(6) -0.024(7)
C2 0.100(5) 0.218(9) 0.086(4) 0.001(5) 0.022(4) -0.012(5)
C3 0.108(4) 0.132(5) 0.063(3) 0.013(3) 0.007(3) 0.019(4)
C4 0.059(2) 0.061(2) 0.073(3) -0.010(2) 0.033(2) -0.003(2)
C5 0.078(3) 0.096(3) 0.066(3) -0.001(2) 0.040(2) -0.009(3)
C6 0.058(2) 0.094(3) 0.075(3) -0.003(2) 0.034(2) 0.006(2)
C7 0.097(3) 0.053(2) 0.065(3) 0.000(2) 0.038(2) -0.011(2)
C8 0.070(3) 0.073(3) 0.059(2) 0.011(2) 0.033(2) 0.006(2)
C9 0.066(3) 0.082(3) 0.085(3) -0.010(3) 0.031(2) 0.007(3)
C10 0.090(3) 0.075(3) 0.079(3) -0.016(3) 0.037(3) 0.007(3)
C11 0.081(3) 0.132(5) 0.074(3) -0.017(3) 0.018(3) -0.026(3)
C12 0.162(7) 0.196(8) 0.162(7) -0.061(6) 0.083(6) -0.110(7)
C13 0.228(10) 0.183(9) 0.203(10) 0.025(8) 0.108(8) -0.089(8)
N1 0.069(2) 0.065(2) 0.060(2) 0.0005(17) 0.0241(17) 0.0059(18)
N2 0.065(2) 0.0442(17) 0.0575(18) -0.0017(14) 0.0304(16) -0.0044(15)
N3 0.070(2) 0.0504(18) 0.0558(18) 0.0026(15) 0.0309(17) -0.0004(16)
N4 0.074(2) 0.073(2) 0.056(2) -0.0005(18) 0.0271(17) -0.0082(19)
C14 0.156(10) 0.143(10) 0.163(10) 0.046(8) 0.067(8) 0.038(9)
C15 0.089(8) 0.116(10) 0.173(9) 0.050(7) 0.033(8) 0.024(9)
C14' 0.114(8) 0.148(12) 0.149(10) 0.053(9) 0.072(7) 0.049(9)
C15' 0.093(9) 0.145(10) 0.176(9) 0.030(8) 0.036(9) 0.053(9)
C16 0.087(4) 0.122(5) 0.135(5) 0.015(4) 0.050(4) 0.029(4)
C17 0.084(3) 0.085(3) 0.058(2) -0.004(2) 0.030(2) -0.011(3)
C18 0.077(3) 0.078(3) 0.086(3) -0.021(3) 0.041(3) -0.009(3)
C19 0.067(3) 0.099(4) 0.082(3) -0.015(3) 0.033(2) -0.009(3)
C20 0.119(4) 0.063(3) 0.096(3) 0.010(3) 0.073(3) 0.008(3)
C21 0.066(3) 0.082(3) 0.055(2) -0.007(2) 0.021(2) 0.007(2)
C22 0.065(3) 0.105(4) 0.066(3) -0.013(3) 0.019(2) 0.007(3)
C23 0.088(3) 0.093(3) 0.054(2) 0.003(2) 0.030(2) 0.023(3)
C24 0.106(5) 0.247(10) 0.114(5) -0.019(6) 0.073(4) -0.030(5)
C25 0.138(6) 0.121(10) 0.144(8) 0.009(8) 0.108(5) 0.037(8)
C26 0.121(7) 0.139(9) 0.146(8) -0.013(7) 0.090(6) 0.021(7)
C25' 0.125(8) 0.115(11) 0.129(8) -0.021(9) 0.094(7) 0.011(9)
C26' 0.144(8) 0.142(11) 0.153(9) 0.018(9) 0.095(7) 0.008(9)
N5 0.076(2) 0.075(2) 0.069(2) 0.0046(19) 0.038(2) 0.006(2)
N6 0.078(2) 0.066(2) 0.063(2) 0.0018(17) 0.0429(19) -0.0007(19)
N7 0.074(2) 0.0528(19) 0.062(2) -0.0032(15) 0.0336(18) 0.0031(17)
N8 0.072(2) 0.080(2) 0.061(2) -0.0058(18) 0.0333(19) -0.0007(19)
F1 0.097(7) 0.121(8) 0.178(13) -0.001(9) 0.042(9) -0.037(6)
F2 0.118(7) 0.130(9) 0.129(9) 0.028(7) 0.025(6) -0.050(6)
F3 0.164(8) 0.158(9) 0.081(6) -0.005(5) 0.063(5) -0.026(7)
F4 0.221(8) 0.150(10) 0.063(4) 0.025(6) 0.062(5) 0.026(9)
F5 0.129(7) 0.077(5) 0.189(10) 0.040(7) 0.100(8) 0.045(5)
F6 0.160(9) 0.084(6) 0.150(11) 0.009(7) 0.074(8) 0.037(6)
F1' 0.087(6) 0.165(11) 0.141(8) 0.043(7) 0.070(6) -0.002(6)
F2' 0.086(5) 0.105(6) 0.157(8) 0.041(6) 0.085(6) 0.023(5)
F3' 0.200(8) 0.186(8) 0.118(7) -0.054(6) 0.061(6) 0.038(7)
F4' 0.197(7) 0.132(8) 0.138(7) -0.030(6) 0.066(6) 0.036(7)
F5' 0.102(5) 0.143(7) 0.119(6) 0.067(5) 0.052(5) 0.054(4)
F6' 0.089(4) 0.134(9) 0.130(9) 0.077(7) 0.024(5) 0.003(6)
P1 0.0711(7) 0.0665(7) 0.0777(8) 0.0084(6) 0.0424(6) 0.0080(6)
F7 0.140(4) 0.125(3) 0.108(3) -0.020(3) 0.071(3) 0.011(3)
F8 0.158(5) 0.151(5) 0.105(3) -0.011(3) 0.071(3) -0.004(4)
F9 0.109(3) 0.069(2) 0.156(4) 0.006(2) 0.063(3) 0.028(2)
F10 0.133(4) 0.104(3) 0.157(5) 0.024(4) 0.041(4) 0.052(3)
F11 0.103(3) 0.102(3) 0.220(6) -0.054(4) 0.100(4) -0.045(3)
F12 0.112(3) 0.074(3) 0.186(6) -0.030(3) 0.087(4) -0.031(2)
F7' 0.118(10) 0.111(10) 0.149(11) -0.012(10) 0.031(10) -0.018(10)
F8' 0.130(9) 0.123(9) 0.169(10) -0.013(9) 0.043(10) -0.013(9)
F9' 0.121(10) 0.094(10) 0.164(11) -0.031(10) 0.069(10) -0.004(9)
F10' 0.109(11) 0.092(10) 0.161(13) -0.020(12) 0.089(10) 0.002(9)
F11' 0.133(10) 0.095(9) 0.156(11) 0.033(9) 0.076(9) -0.021(9)
F12' 0.136(10) 0.102(9) 0.154(10) 0.025(9) 0.091(8) -0.013(9)
P2 0.0720(8) 0.0491(6) 0.1038(10) -0.0059(6) 0.0495(7) -0.0013(5)
F13 0.129(12) 0.123(12) 0.104(10) -0.003(11) 0.036(10) -0.031(11)
F14 0.144(12) 0.111(12) 0.100(10) 0.003(11) 0.049(10) -0.027(11)
F15 0.136(12) 0.101(11) 0.110(12) -0.028(11) 0.052(10) -0.035(11)
F16 0.126(13) 0.122(11) 0.125(12) -0.022(11) 0.028(11) -0.042(12)
F17 0.104(10) 0.108(11) 0.136(11) -0.012(10) 0.047(10) -0.002(9)
F18 0.120(10) 0.122(11) 0.137(11) -0.004(10) 0.057(10) 0.016(10)
F13' 0.141(4) 0.125(4) 0.115(3) -0.046(3) 0.071(3) -0.021(3)
F14' 0.173(4) 0.146(4) 0.108(3) -0.033(3) 0.083(3) -0.019(4)
F15' 0.104(3) 0.103(3) 0.110(4) -0.021(3) 0.045(2) -0.045(2)
F16' 0.100(3) 0.144(4) 0.129(4) -0.010(3) 0.041(2) -0.062(3)
F17' 0.149(4) 0.073(3) 0.127(4) 0.015(3) -0.018(3) 0.012(3)
F18' 0.141(4) 0.090(3) 0.109(3) 0.016(2) 0.005(3) 0.033(3)
P3 0.0683(7) 0.0567(7) 0.0647(7) 0.0004(5) 0.0182(6) -0.0057(5)
F19 0.145(5) 0.117(5) 0.079(4) 0.023(3) -0.006(4) -0.017(4)
F20 0.127(5) 0.232(8) 0.087(4) 0.064(5) 0.034(4) 0.024(6)
F21 0.139(6) 0.207(7) 0.140(6) 0.018(6) 0.096(5) 0.058(5)
F22 0.105(4) 0.199(8) 0.129(6) -0.065(5) 0.051(4) 0.032(5)
F23 0.168(10) 0.083(5) 0.113(7) -0.019(4) 0.069(8) -0.037(6)
F24 0.152(9) 0.160(9) 0.134(8) -0.035(6) 0.022(6) -0.081(7)
F19A 0.167(11) 0.185(11) 0.076(7) 0.010(7) 0.081(7) -0.035(9)
F20A 0.165(11) 0.173(11) 0.088(7) -0.039(7) 0.079(7) -0.041(9)
F21A 0.123(7) 0.106(7) 0.159(9) 0.028(7) 0.046(7) 0.037(6)
F22A 0.145(8) 0.107(7) 0.148(10) 0.045(7) 0.036(8) 0.025(6)
F23A 0.075(6) 0.136(13) 0.089(8) -0.013(8) 0.026(5) -0.002(6)
F24A 0.080(7) 0.159(13) 0.136(12) -0.035(9) 0.014(8) -0.035(8)
P4 0.0699(7) 0.0858(9) 0.0569(7) -0.0070(6) 0.0227(5) 0.0064(6)

loop_
_atom_type_symbol
_atom_type_description
_atom_type_scat_dispersion_real
_atom_type_scat_dispersion_imag
_atom_type_scat_source
C C 0.0033 0.0016 'International Tables Vol C Tables 4.2.6.8 and 6.1.1.4'
H H 0.0000 0.0000 'International Tables Vol C Tables 4.2.6.8 and 6.1.1.4'
F F 0.0171 0.0103 'International Tables Vol C Tables 4.2.6.8 and 6.1.1.4'
N N 0.0061 0.0033 'International Tables Vol C Tables 4.2.6.8 and 6.1.1.4'
P P 0.1023 0.0942 'International Tables Vol C Tables 4.2.6.8 and 6.1.1.4'

loop_
_geom_angle_atom_site_label_1
_geom_angle_atom_site_label_2
_geom_angle_atom_site_label_3
_geom_angle
_geom_angle_site_symmetry_1
_geom_angle_site_symmetry_3
C2 C1 H1A 109.5 . .
C2 C1 H1B 109.5 . .
H1A C1 H1B 109.5 . .
C2 C1 H1C 109.5 . .
H1A C1 H1C 109.5 . .
H1B C1 H1C 109.5 . .
C1 C2 C3 108.5(6) . .
C1 C2 H2A 110.0 . .
C3 C2 H2A 110.0 . .
C1 C2 H2B 110.0 . .
C3 C2 H2B 110.0 . .
H2A C2 H2B 108.4 . .
N1 C3 C2 111.8(5) . .
N1 C3 H3A 109.3 . .
C2 C3 H3A 109.3 . .
N1 C3 H3B 109.3 . .
C2 C3 H3B 109.3 . .
H3A C3 H3B 107.9 . .
N1 C4 N2 109.1(4) . .
N1 C4 H4 125.4 . .
N2 C4 H4 125.4 . .
C6 C5 N1 107.2(4) . .
C6 C5 H5 126.4 . .
N1 C5 H5 126.4 . .
C5 C6 N2 107.5(4) . .
C5 C6 H6 126.3 . .
N2 C6 H6 126.3 . .
N3 C7 N2 110.6(3) . .
N3 C7 H7A 109.5 . .
N2 C7 H7A 109.5 . .
N3 C7 H7B 109.5 . .
N2 C7 H7B 109.5 . .
H7A C7 H7B 108.1 . .
N3 C8 N4 109.2(4) . .
N3 C8 H8 125.4 . .
N4 C8 H8 125.4 . .
C10 C9 N3 106.8(4) . .
C10 C9 H9 126.6 . .
N3 C9 H9 126.6 . .
C9 C10 N4 107.8(4) . .
C9 C10 H10 126.1 . .
N4 C10 H10 126.1 . .
N4 C11 C12 111.6(5) . .
N4 C11 H11A 109.3 . .
C12 C11 H11A 109.3 . .
N4 C11 H11B 109.3 . .
C12 C11 H11B 109.3 . .
H11A C11 H11B 108.0 . .
C13 C12 C11 118.2(7) . .
C13 C12 H12A 107.8 . .
C11 C12 H12A 107.8 . .
C13 C12 H12B 107.8 . .
C11 C12 H12B 107.8 . .
H12A C12 H12B 107.1 . .
C12 C13 H13A 109.5 . .
C12 C13 H13B 109.5 . .
H13A C13 H13B 109.5 . .
C12 C13 H13C 109.5 . .
H13A C13 H13C 109.5 . .
H13B C13 H13C 109.5 . .
C4 N1 C5 108.3(4) . .
C4 N1 C3 126.3(4) . .
C5 N1 C3 125.3(4) . .
C4 N2 C6 107.9(3) . .
C4 N2 C7 125.5(4) . .
C6 N2 C7 126.5(4) . .
C8 N3 C9 108.4(4) . .
C8 N3 C7 125.5(4) . .
C9 N3 C7 126.1(4) . .
C8 N4 C10 107.8(4) . .
C8 N4 C11 125.3(4) . .
C10 N4 C11 126.9(4) . .
C15 C14 H14A 109.5 . .
C15 C14 H14B 109.5 . .
H14A C14 H14B 109.5 . .
C15 C14 H14C 109.5 . .
H14A C14 H14C 109.5 . .
H14B C14 H14C 109.5 . .
C14 C15 C16 120.1(11) . .
C14 C15 H15A 107.3 . .
C16 C15 H15A 107.3 . .
C14 C15 H15B 107.3 . .
C16 C15 H15B 107.3 . .
H15A C15 H15B 106.9 . .
C15' C14' H14D 109.5 . .
C15' C14' H14E 109.5 . .
H14D C14' H14E 109.5 . .
C15' C14' H14F 109.5 . .
H14D C14' H14F 109.5 . .
H14E C14' H14F 109.5 . .
C16 C15' C14' 110.6(11) . .
C16 C15' H15C 109.5 . .
C14' C15' H15C 109.5 . .
C16 C15' H15D 109.5 . .
C14' C15' H15D 109.5 . .
H15C C15' H15D 108.1 . .
C15' C16 N5 127.4(9) . .
N5 C16 C15 104.5(6) . .
N5 C16 H16A 110.8 . .
C15 C16 H16A 110.8 . .
N5 C16 H16B 110.8 . .
C15 C16 H16B 110.8 . .
H16A C16 H16B 108.9 . .
C15' C16 H16C 109.3 . .
N5 C16 H16C 105.3 . .
C15' C16 H16D 102.9 . .
N5 C16 H16D 104.2 . .
H16C C16 H16D 106.0 . .
N5 C17 N6 110.4(4) . .
N5 C17 H17 124.8 . .
N6 C17 H17 124.8 . .
C19 C18 N5 107.0(4) . .
C19 C18 H18 126.5 . .
N5 C18 H18 126.5 . .
C18 C19 N6 107.4(4) . .
C18 C19 H19 126.3 . .
N6 C19 H19 126.3 . .
N6 C20 N7 110.7(3) . .
N6 C20 H20A 109.5 . .
N7 C20 H20A 109.5 . .
N6 C20 H20B 109.5 . .
N7 C20 H20B 109.5 . .
H20A C20 H20B 108.1 . .
N8 C21 N7 109.6(4) . .
N8 C21 H21 125.2 . .
N7 C21 H21 125.2 . .
C23 C22 N7 106.8(4) . .
C23 C22 H22 126.6 . .
N7 C22 H22 126.6 . .
C22 C23 N8 108.2(4) . .
C22 C23 H23 125.9 . .
N8 C23 H23 125.9 . .
C26' C24 N8 129.3(10) . .
N8 C24 C25 105.1(6) . .
C26' C24 H24A 104.9 . .
N8 C24 H24A 104.9 . .
C26' C24 H24B 104.9 . .
N8 C24 H24B 104.9 . .
H24A C24 H24B 105.8 . .
N8 C24 H24C 111.2 . .
C25 C24 H24C 111.9 . .
N8 C24 H24D 110.4 . .
C25 C24 H24D 109.4 . .
H24C C24 H24D 108.8 . .
C26 C25 C24 118.6(9) . .
C26 C25 H25A 107.7 . .
C24 C25 H25A 107.7 . .
C26 C25 H25B 107.7 . .
C24 C25 H25B 107.7 . .
H25A C25 H25B 107.1 . .
C25 C26 H26A 109.5 . .
C25 C26 H26B 109.5 . .
H26A C26 H26B 109.5 . .
C25 C26 H26C 109.5 . .
H26A C26 H26C 109.5 . .
H26B C26 H26C 109.5 . .
C26' C25' H25C 109.5 . .
C26' C25' H25D 109.5 . .
H25C C25' H25D 109.5 . .
C26' C25' H25E 109.5 . .
H25C C25' H25E 109.5 . .
H25D C25' H25E 109.5 . .
C24 C26' C25' 97.1(11) . .
C24 C26' H26D 112.3 . .
C25' C26' H26D 112.3 . .
C24 C26' H26E 112.3 . .
C25' C26' H26E 112.3 . .
H26D C26' H26E 109.9 . .
C17 N5 C18 107.6(4) . .
C17 N5 C16 126.6(5) . .
C18 N5 C16 125.8(5) . .
C17 N6 C19 107.6(4) . .
C17 N6 C20 126.5(4) . .
C19 N6 C20 125.9(4) . .
C21 N7 C22 107.1(4) . .
C21 N7 C20 124.9(4) . .
C22 N7 C20 127.9(4) . .
C21 N8 C23 108.3(4) . .
C21 N8 C24 125.2(4) . .
C23 N8 C24 126.4(4) . .
F4 P1 F5 96.5(7) . .
F4 P1 F1 89.1(10) . .
F5 P1 F1 98.9(11) . .
F3' P1 F1' 76.8(8) . .
F3' P1 F6' 96.7(7) . .
F1' P1 F6' 91.2(9) . .
F4 P1 F6 89.6(8) . .
F5 P1 F6 172.0(9) . .
F1 P1 F6 86.3(13) . .
F4 P1 F2 93.8(9) . .
F5 P1 F2 80.9(9) . .
F1 P1 F2 177.0(9) . .
F6 P1 F2 93.6(11) . .
F3' P1 F2' 101.8(6) . .
F1' P1 F2' 177.6(7) . .
F6' P1 F2' 87.0(7) . .
F3' P1 F5' 90.4(6) . .
F1' P1 F5' 90.2(8) . .
F6' P1 F5' 172.9(7) . .
F2' P1 F5' 91.7(5) . .
F3' P1 F4' 172.9(7) . .
F1' P1 F4' 98.2(8) . .
F6' P1 F4' 88.4(7) . .
F2' P1 F4' 83.4(7) . .
F5' P1 F4' 84.5(6) . .
F4 P1 F3 165.7(9) . .
F5 P1 F3 90.1(7) . .
F1 P1 F3 102.4(9) . .
F6 P1 F3 82.8(7) . .
F2 P1 F3 74.6(8) . .
F7' P2 F11' 100.9(18) . .
F7' P2 F10' 89.7(14) . .
F11' P2 F10' 89.2(15) . .
F7' P2 F9' 101.9(16) . .
F11' P2 F9' 104.1(16) . .
F10' P2 F9' 160.2(17) . .
F8 P2 F10 94.4(4) . .
F8 P2 F12 92.1(3) . .
F10 P2 F12 91.6(4) . .
F8 P2 F11 90.9(3) . .
F10 P2 F11 90.0(4) . .
F12 P2 F11 176.4(4) . .
F8 P2 F9 88.1(3) . .
F10 P2 F9 177.5(3) . .
F12 P2 F9 88.4(3) . .
F11 P2 F9 89.9(3) . .
F8 P2 F7 178.7(3) . .
F10 P2 F7 86.9(3) . .
F12 P2 F7 87.9(3) . .
F11 P2 F7 89.1(3) . .
F9 P2 F7 90.6(3) . .
F7' P2 F12' 84.1(15) . .
F11' P2 F12' 171.7(14) . .
F10' P2 F12' 84.2(14) . .
F9' P2 F12' 81.1(14) . .
F7' P2 F8' 169.8(19) . .
F11' P2 F8' 89.3(15) . .
F10' P2 F8' 89.3(13) . .
F9' P2 F8' 76.5(14) . .
F12' P2 F8' 85.7(17) . .
F18 P3 F15 99(2) . .
F18 P3 F14 98(2) . .
F15 P3 F14 77.1(19) . .
F18 P3 F13 85(2) . .
F15 P3 F13 104(2) . .
F14 P3 F13 177(3) . .
F18 P3 F17 167.2(19) . .
F15 P3 F17 91(2) . .
F14 P3 F17 92(2) . .
F13 P3 F17 85(2) . .
F18 P3 F16 86(2) . .
F15 P3 F16 175(2) . .
F14 P3 F16 102(2) . .
F13 P3 F16 76(2) . .
F17 P3 F16 84(2) . .
F17' P3 F14' 90.7(3) . .
F17' P3 F18' 178.4(4) . .
F14' P3 F18' 90.9(3) . .
F17' P3 F16' 90.3(3) . .
F14' P3 F16' 92.2(3) . .
F18' P3 F16' 90.2(3) . .
F17' P3 F13' 91.0(4) . .
F14' P3 F13' 178.3(3) . .
F18' P3 F13' 87.5(3) . .
F16' P3 F13' 87.5(3) . .
F17' P3 F15' 91.0(3) . .
F14' P3 F15' 89.8(3) . .
F18' P3 F15' 88.5(3) . .
F16' P3 F15' 177.6(3) . .
F13' P3 F15' 90.4(3) . .
F19A P4 F24A 102.7(12) . .
F19A P4 F22A 98.9(10) . .
F24A P4 F22A 97.5(10) . .
F20 P4 F22 92.5(5) . .
F20 P4 F24 90.9(5) . .
F22 P4 F24 89.7(7) . .
F20 P4 F23 94.2(7) . .
F22 P4 F23 90.4(7) . .
F24 P4 F23 174.8(7) . .
F20 P4 F21 91.0(5) . .
F22 P4 F21 174.5(6) . .
F24 P4 F21 86.1(7) . .
F23 P4 F21 93.5(7) . .
F19A P4 F21A 88.0(10) . .
F24A P4 F21A 91.9(9) . .
F22A P4 F21A 166.7(8) . .
F19A P4 F20A 169.8(7) . .
F24A P4 F20A 86.3(11) . .
F22A P4 F20A 84.3(9) . .
F21A P4 F20A 87.0(9) . .
F20 P4 F19 177.2(4) . .
F22 P4 F19 89.4(5) . .
F24 P4 F19 87.0(4) . .
F23 P4 F19 87.8(6) . .
F21 P4 F19 86.9(4) . .
F19A P4 F23A 87.6(15) . .
F24A P4 F23A 168.3(16) . .
F22A P4 F23A 86.2(11) . .
F21A P4 F23A 82.8(10) . .
F20A P4 F23A 83.0(14) . .

loop_
_geom_bond_atom_site_label_1
_geom_bond_atom_site_label_2
_geom_bond_distance
_geom_bond_site_symmetry_2
C1 C2 1.449(7) .
C1 H1A 0.9600 .
C1 H1B 0.9600 .
C1 H1C 0.9600 .
C2 C3 1.501(7) .
C2 H2A 0.9700 .
C2 H2B 0.9700 .
C3 N1 1.471(6) .
C3 H3A 0.9700 .
C3 H3B 0.9700 .
C4 N1 1.306(5) .
C4 N2 1.319(5) .
C4 H4 0.9300 .
C5 C6 1.332(6) .
C5 N1 1.358(5) .
C5 H5 0.9300 .
C6 N2 1.353(5) .
C6 H6 0.9300 .
C7 N3 1.454(5) .
C7 N2 1.456(5) .
C7 H7A 0.9700 .
C7 H7B 0.9700 .
C8 N3 1.317(5) .
C8 N4 1.317(5) .
C8 H8 0.9300 .
C9 C10 1.337(6) .
C9 N3 1.361(5) .
C9 H9 0.9300 .
C10 N4 1.363(6) .
C10 H10 0.9300 .
C11 N4 1.479(6) .
C11 C12 1.504(7) .
C11 H11A 0.9700 .
C11 H11B 0.9700 .
C12 C13 1.441(7) .
C12 H12A 0.9700 .
C12 H12B 0.9700 .
C13 H13A 0.9600 .
C13 H13B 0.9600 .
C13 H13C 0.9600 .
C14 C15 1.472(9) .
C14 H14A 0.9600 .
C14 H14B 0.9600 .
C14 H14C 0.9600 .
C15 C16 1.531(8) .
C15 H15A 0.9700 .
C15 H15B 0.9700 .
C14' C15' 1.501(5) .
C14' H14D 0.9600 .
C14' H14E 0.9600 .
C14' H14F 0.9600 .
C15' C16 1.384(13) .
C15' H15C 0.9700 .
C15' H15D 0.9700 .
C16 N5 1.483(6) .
C16 H16A 0.9700 .
C16 H16B 0.9700 .
C16 H16C 0.9700 .
C16 H16D 0.9700 .
C17 N5 1.303(6) .
C17 N6 1.305(5) .
C17 H17 0.9300 .
C18 C19 1.339(6) .
C18 N5 1.360(5) .
C18 H18 0.9300 .
C19 N6 1.353(5) .
C19 H19 0.9300 .
C20 N6 1.452(5) .
C20 N7 1.455(5) .
C20 H20A 0.9700 .
C20 H20B 0.9700 .
C21 N8 1.302(5) .
C21 N7 1.314(5) .
C21 H21 0.9300 .
C22 C23 1.327(6) .
C22 N7 1.368(5) .
C22 H22 0.9300 .
C23 N8 1.335(5) .
C23 H23 0.9300 .
C24 C26' 1.390(14) .
C24 N8 1.483(6) .
C24 C25 1.547(8) .
C24 H24A 0.9700 .
C24 H24B 0.9700 .
C24 H24C 0.9700 .
C24 H24D 0.9700 .
C25 C26 1.512(5) .
C25 H25A 0.9700 .
C25 H25B 0.9700 .
C26 H26A 0.9600 .
C26 H26B 0.9600 .
C26 H26C 0.9600 .
C25' C26' 1.511(5) .
C25' H25C 0.9600 .
C25' H25D 0.9600 .
C25' H25E 0.9600 .
C26' H26D 0.9700 .
C26' H26E 0.9700 .
F1 P1 1.54(2) .
F2 P1 1.567(16) .
F3 P1 1.646(10) .
F4 P1 1.454(12) .
F5 P1 1.519(9) .
F6 P1 1.560(17) .
F1' P1 1.539(15) .
F2' P1 1.575(11) .
F3' P1 1.461(9) .
F4' P1 1.614(12) .
F5' P1 1.613(7) .
F6' P1 1.540(12) .
F7 P2 1.588(4) .
F8 P2 1.539(4) .
F9 P2 1.583(4) .
F10 P2 1.564(6) .
F11 P2 1.578(4) .
F12 P2 1.570(4) .
F7' P2 1.43(2) .
F8' P2 1.600(16) .
F9' P2 1.563(16) .
F10' P2 1.55(3) .
F11' P2 1.44(2) .
F12' P2 1.595(18) .
F13 P3 1.53(3) .
F14 P3 1.49(3) .
F15 P3 1.49(4) .
F16 P3 1.54(4) .
F17 P3 1.53(3) .
F18 P3 1.49(3) .
F13' P3 1.583(4) .
F14' P3 1.557(4) .
F15' P3 1.584(5) .
F16' P3 1.576(5) .
F17' P3 1.550(4) .
F18' P3 1.572(4) .
F19 P4 1.622(5) .
F20 P4 1.517(5) .
F21 P4 1.555(6) .
F22 P4 1.525(6) .
F23 P4 1.548(13) .
F24 P4 1.543(12) .
F19A P4 1.461(11) .
F20A P4 1.617(11) .
F21A P4 1.579(11) .
F22A P4 1.515(12) .
F23A P4 1.63(3) .
F24A P4 1.51(2) .
